data_4001157
loop_
_publ_author_name
'Wang, Chih-Min'
'Wu, Yi-Ying'
'Chang, Yu-Wei'
'Lii, Kwang-Hwa'

_publ_section_title
;
 Luminescent Lanthanide Oxalatophosphites with a 3D Framework Structure:
 [Ln(H2O)(C2O4)0.5(HPO3)]&#x00B7;H2O (Ln = Pr, Nd, and Sm&#x2212;Lu)
;
_journal_issue 9
_journal_name_full 'Chemistry of Materials'
_journal_page_first 2857
_journal_paper_doi 10.1021/cm703703n
_journal_volume 20
_journal_year 2008
_chemical_formula_moiety '[Pr(H2O)(C2O4)0.5(HPO3)]&#x00A1;EH2O'
_chemical_formula_sum 'C H5 O7 P Pr'
_chemical_formula_weight 300.93
_chemical_name_systematic
; 
 ? 
;
_space_group_IT_number 2
_symmetry_cell_setting triclinic
_symmetry_space_group_name_Hall '-P 1'
_symmetry_space_group_name_H-M 'P -1'
_atom_sites_solution_hydrogens geom
_atom_sites_solution_primary direct
_atom_sites_solution_secondary difmap
_audit_creation_method SHELXL-97
_cell_angle_alpha 111.141(2)
_cell_angle_beta 95.415(2)
_cell_angle_gamma 90.457(2)
_cell_formula_units_Z 2
_cell_length_a 6.6764(3)
_cell_length_b 7.0684(3)
_cell_length_c 7.8103(3)
_cell_measurement_reflns_used 4810
_cell_measurement_temperature 296(2)
_cell_measurement_theta_max 27.5
_cell_measurement_theta_min 2.5
_cell_volume 341.89(3)
_computing_cell_refinement 'Bruker X8 Apex&#x00A2;&#x00BA;'
_computing_data_collection 'Bruker X8 Apex&#x00A2;&#x00BA;'
_computing_data_reduction 'Bruker X8 Apex&#x00A2;&#x00BA;'
_computing_structure_refinement 'SHELXL-97 (Sheldrick, 1997)'
_computing_structure_solution 'SHELXS-97 (Sheldrick, 1990)'
_diffrn_ambient_temperature 296(2)
_diffrn_measured_fraction_theta_full 0.969
_diffrn_measured_fraction_theta_max 0.969
_diffrn_measurement_device_type CCD
_diffrn_measurement_method 'omega scan'
_diffrn_radiation_monochromator graphite
_diffrn_radiation_source 'fine-focus sealed tube'
_diffrn_radiation_type MoK\a
_diffrn_radiation_wavelength 0.71073
_diffrn_reflns_av_R_equivalents 0.0229
_diffrn_reflns_av_sigmaI/netI 0.0307
_diffrn_reflns_limit_h_max 6
_diffrn_reflns_limit_h_min -8
_diffrn_reflns_limit_k_max 9
_diffrn_reflns_limit_k_min -8
_diffrn_reflns_limit_l_max 9
_diffrn_reflns_limit_l_min -10
_diffrn_reflns_number 4810
_diffrn_reflns_theta_full 27.48
_diffrn_reflns_theta_max 27.48
_diffrn_reflns_theta_min 2.81
_exptl_absorpt_coefficient_mu 7.343
_exptl_absorpt_correction_T_max 0.965
_exptl_absorpt_correction_T_min 0.711
_exptl_absorpt_correction_type empirical
_exptl_absorpt_process_details 'SADABS program'
_exptl_crystal_colour green
_exptl_crystal_density_diffrn 2.923
_exptl_crystal_density_meas ?
_exptl_crystal_density_method 'not measured'
_exptl_crystal_description block
_exptl_crystal_F_000 282
_exptl_crystal_size_max 0.1
_exptl_crystal_size_mid 0.06
_exptl_crystal_size_min 0.06
_refine_diff_density_max 0.765
_refine_diff_density_min -0.709
_refine_diff_density_rms 0.157
_refine_ls_extinction_method none
_refine_ls_goodness_of_fit_ref 1.063
_refine_ls_hydrogen_treatment constr
_refine_ls_matrix_type full
_refine_ls_number_parameters 91
_refine_ls_number_reflns 1524
_refine_ls_number_restraints 0
_refine_ls_restrained_S_all 1.063
_refine_ls_R_factor_all 0.0242
_refine_ls_R_factor_gt 0.0210
_refine_ls_shift/su_max 0.000
_refine_ls_shift/su_mean 0.000
_refine_ls_structure_factor_coef Fsqd
_refine_ls_weighting_details 'calc w=1/[\s^2^(Fo^2^)+(0.0189P)^2^+0.3275P] where P=(Fo^2^+2Fc^2^)/3'
_refine_ls_weighting_scheme calc
_refine_ls_wR_factor_gt 0.0423
_refine_ls_wR_factor_ref 0.0432
_reflns_number_gt 1408
_reflns_number_total 1524
_reflns_threshold_expression >2sigma(I)
_cod_data_source_file cm703703n-file003.cif
_cod_data_source_block PrOxPO3
_cod_depositor_comments
;
The following automatic conversions were performed:

'_symmetry_cell_setting' value 'Triclinic' changed to 'triclinic'
according to /home/saulius/struct/CIF-dictionaries/cif_core.dic
dictionary named 'cif_core.dic' version 2.4.1 from 2010-06-29.

Automatic conversion script
Id: cif_fix_values 1715 2011-07-08 13:25:40Z adriana 

The following automatic conversions were performed:

'_exptl_crystal_density_meas' value 'not measured' was changed to '?'
- the value is perceived as not measured.

Automatic conversion script
Id: cif_fix_values 3008 2015-01-20 13:52:24Z robertas 
;
_cod_original_cell_volume 341.89(2)
_cod_original_sg_symbol_H-M P-1
_cod_database_code 4001157

loop_
_symmetry_equiv_pos_as_xyz
'x, y, z'
'-x, -y, -z'

loop_
_atom_site_label
_atom_site_type_symbol
_atom_site_fract_x
_atom_site_fract_y
_atom_site_fract_z
_atom_site_U_iso_or_equiv
_atom_site_adp_type
_atom_site_occupancy
_atom_site_symmetry_multiplicity
_atom_site_calc_flag
Pr1 Pr 1.13180(2) 0.22279(3) 0.93407(3) 0.01220(8) Uani 1 1 d
P1 P 0.67498(12) 0.25254(15) 1.02073(14) 0.0145(2) Uani 1 1 d
H1 H 0.6378 0.2796 1.2022 0.013 Uiso 1 1 d
O1 O 0.8015(3) 0.0626(4) 0.9659(4) 0.0164(6) Uani 1 1 d
O2 O 0.4802(3) 0.2281(4) 0.8987(4) 0.0223(6) Uani 1 1 d
O3 O 0.8168(3) 0.4253(4) 1.0250(4) 0.0177(6) Uani 1 1 d
O4 O 0.9478(4) 0.2401(4) 0.6478(4) 0.0275(7) Uani 1 1 d
O5 O 1.1603(4) -0.0760(4) 0.6491(4) 0.0263(7) Uani 1 1 d
OW1 O 1.2053(5) 0.3809(5) 1.2723(4) 0.0347(8) Uani 1 1 d
H2 H 1.2730 0.3290 1.3363 0.050 Uiso 1 1 d
H3 H 1.1733 0.5126 1.3428 0.050 Uiso 1 1 d
OW2 O 1.4300(5) 0.2175(7) 1.4962(5) 0.0597(11) Uani 1 1 d
H4 H 1.5497 0.1509 1.4249 0.050 Uiso 1 1 d
H5 H 1.4656 0.2788 1.6357 0.050 Uiso 1 1 d
C1 C 1.0610(5) -0.0917(6) 0.5006(6) 0.0188(8) Uani 1 1 d

loop_
_atom_site_aniso_label
_atom_site_aniso_U_11
_atom_site_aniso_U_22
_atom_site_aniso_U_33
_atom_site_aniso_U_23
_atom_site_aniso_U_13
_atom_site_aniso_U_12
Pr1 0.00888(9) 0.01052(13) 0.01697(13) 0.00497(9) 0.00022(7) 0.00072(7)
P1 0.0091(4) 0.0135(5) 0.0224(6) 0.0080(5) 0.0033(4) 0.0019(3)
O1 0.0125(11) 0.0114(14) 0.0275(16) 0.0095(13) 0.0030(10) 0.0021(10)
O2 0.0097(11) 0.0222(16) 0.0341(17) 0.0097(14) -0.0007(11) 0.0007(10)
O3 0.0148(11) 0.0112(14) 0.0267(16) 0.0063(13) 0.0025(11) -0.0012(10)
O4 0.0392(16) 0.0195(17) 0.0188(16) 0.0022(14) -0.0035(12) 0.0143(13)
O5 0.0343(15) 0.0211(17) 0.0191(16) 0.0039(13) -0.0052(12) 0.0120(13)
OW1 0.0532(19) 0.0279(19) 0.0188(16) 0.0051(15) -0.0047(14) 0.0153(15)
OW2 0.053(2) 0.087(3) 0.054(3) 0.041(2) 0.0149(19) 0.032(2)
C1 0.0198(17) 0.018(2) 0.020(2) 0.0089(19) -0.0017(15) 0.0040(16)

loop_
_atom_type_symbol
_atom_type_description
_atom_type_scat_dispersion_real
_atom_type_scat_dispersion_imag
_atom_type_scat_source
C C 0.0033 0.0016 'International Tables Vol C Tables 4.2.6.8 and 6.1.1.4'
O O 0.0106 0.0060 'International Tables Vol C Tables 4.2.6.8 and 6.1.1.4'
P P 0.1023 0.0942 'International Tables Vol C Tables 4.2.6.8 and 6.1.1.4'
Pr Pr -0.2180 2.8214 'International Tables Vol C Tables 4.2.6.8 and 6.1.1.4'
H H 0.0000 0.0000 'International Tables Vol C Tables 4.2.6.8 and 6.1.1.4'

loop_
_geom_angle_atom_site_label_1
_geom_angle_atom_site_label_2
_geom_angle_atom_site_label_3
_geom_angle
_geom_angle_site_symmetry_1
_geom_angle_site_symmetry_3
O2 Pr1 O3 80.53(9) 1_655 2_767
O2 Pr1 O1 85.92(8) 1_655 2_757
O3 Pr1 O1 150.63(9) 2_767 2_757
O2 Pr1 OW1 90.57(10) 1_655 .
O3 Pr1 OW1 78.52(10) 2_767 .
O1 Pr1 OW1 75.67(9) 2_757 .
O2 Pr1 O5 76.90(10) 1_655 .
O3 Pr1 O5 126.99(9) 2_767 .
O1 Pr1 O5 73.96(9) 2_757 .
OW1 Pr1 O5 147.79(9) . .
O2 Pr1 O4 107.10(10) 1_655 .
O3 Pr1 O4 77.56(9) 2_767 .
O1 Pr1 O4 131.58(9) 2_757 .
OW1 Pr1 O4 147.25(9) . .
O5 Pr1 O4 64.69(9) . .
O2 Pr1 O1 154.61(9) 1_655 .
O3 Pr1 O1 124.62(8) 2_767 .
O1 Pr1 O1 70.09(8) 2_757 .
OW1 Pr1 O1 91.38(10) . .
O5 Pr1 O1 88.22(9) . .
O4 Pr1 O1 84.16(9) . .
O2 Pr1 O3 147.74(9) 1_655 .
O3 Pr1 O3 67.70(9) 2_767 .
O1 Pr1 O3 119.38(8) 2_757 .
OW1 Pr1 O3 78.16(9) . .
O5 Pr1 O3 126.79(8) . .
O4 Pr1 O3 72.23(9) . .
O1 Pr1 O3 56.94(8) . .
O2 Pr1 P1 174.16(7) 1_655 .
O3 Pr1 P1 96.07(6) 2_767 .
O1 Pr1 P1 94.99(6) 2_757 .
OW1 Pr1 P1 84.09(8) . .
O5 Pr1 P1 108.89(7) . .
O4 Pr1 P1 76.57(7) . .
O1 Pr1 P1 28.57(6) . .
O3 Pr1 P1 28.38(6) . .
O2 Pr1 Pr1 121.37(7) 1_655 2_757
O3 Pr1 Pr1 151.08(6) 2_767 2_757
O1 Pr1 Pr1 35.87(5) 2_757 2_757
OW1 Pr1 Pr1 82.35(8) . 2_757
O5 Pr1 Pr1 79.36(7) . 2_757
O4 Pr1 Pr1 109.48(7) . 2_757
O1 Pr1 Pr1 34.22(5) . 2_757
O3 Pr1 Pr1 87.33(6) . 2_757
P1 Pr1 Pr1 60.307(18) . 2_757
O2 Pr1 Pr1 115.41(7) 1_655 2_767
O3 Pr1 Pr1 35.06(6) 2_767 2_767
O1 Pr1 Pr1 144.35(6) 2_757 2_767
OW1 Pr1 Pr1 75.91(7) . 2_767
O5 Pr1 Pr1 136.27(6) . 2_767
O4 Pr1 Pr1 71.64(6) . 2_767
O1 Pr1 Pr1 89.57(5) . 2_767
O3 Pr1 Pr1 32.64(6) . 2_767
P1 Pr1 Pr1 61.014(18) . 2_767
Pr1 Pr1 Pr1 118.778(9) 2_757 2_767
O2 P1 O3 114.31(15) . .
O2 P1 O1 113.76(15) . .
O3 P1 O1 105.08(14) . .
O2 P1 Pr1 131.99(12) . .
O3 P1 Pr1 52.88(9) . .
O1 P1 Pr1 52.21(9) . .
O2 P1 H1 110.8 . .
O3 P1 H1 109.2 . .
O1 P1 H1 102.9 . .
Pr1 P1 H1 117.0 . .
P1 O1 Pr1 137.93(15) . 2_757
P1 O1 Pr1 99.23(12) . .
Pr1 O1 Pr1 109.91(8) 2_757 .
P1 O2 Pr1 136.54(17) . 1_455
P1 O3 Pr1 148.90(14) . 2_767
P1 O3 Pr1 98.75(12) . .
Pr1 O3 Pr1 112.30(9) 2_767 .
C1 O4 Pr1 120.7(2) 2_756 .
C1 O5 Pr1 120.9(2) . .
Pr1 OW1 H2 124.1 . .
Pr1 OW1 H3 124.6 . .
H2 OW1 H3 110.9 . .
H4 OW2 H5 113.5 . .
O4 C1 O5 126.7(3) 2_756 .
O4 C1 C1 116.5(4) 2_756 2_756
O5 C1 C1 116.8(5) . 2_756

loop_
_geom_bond_atom_site_label_1
_geom_bond_atom_site_label_2
_geom_bond_distance
_geom_bond_site_symmetry_2
Pr1 O2 2.370(2) 1_655
Pr1 O3 2.408(3) 2_767
Pr1 O1 2.442(2) 2_757
Pr1 OW1 2.467(3) .
Pr1 O5 2.479(3) .
Pr1 O4 2.491(3) .
Pr1 O1 2.545(2) .
Pr1 O3 2.564(2) .
Pr1 P1 3.1782(9) .
Pr1 Pr1 4.0830(4) 2_757
Pr1 Pr1 4.1298(4) 2_767
P1 O2 1.507(3) .
P1 O3 1.528(3) .
P1 O1 1.540(3) .
P1 H1 1.4064 .
O1 Pr1 2.442(2) 2_757
O2 Pr1 2.370(2) 1_455
O3 Pr1 2.408(3) 2_767
O4 C1 1.247(5) 2_756
O5 C1 1.248(4) .
OW1 H2 0.8254 .
OW1 H3 0.9332 .
OW2 H4 1.0350 .
OW2 H5 1.0197 .
C1 O4 1.247(5) 2_756
C1 C1 1.540(7) 2_756
